data_4032877
loop_
_publ_author_name
'Kawashima, Hiroyuki'
'Hiroto, Satoru'
'Shinokubo, Hiroshi'

_publ_section_title
;
 Acid-Mediated Migration of Bromide in an Antiaromatic Porphyrinoid:
 Preparation of Two Regioisomeric Ni(II) Bromonorcorroles.
;
_journal_issue 19
_journal_name_full 'The Journal of organic chemistry'
_journal_page_first 10425
_journal_page_last 10432
_journal_paper_doi 10.1021/acs.joc.7b01899
_journal_volume 82
_journal_year 2017
_chemical_formula_moiety 'C45 H41 Cl2 N5 Ni'
_chemical_formula_sum 'C45 H41 Cl2 N5 Ni'
_chemical_formula_weight 781.44
_chemical_name_systematic
;
 ?
;
_space_group_crystal_system monoclinic
_space_group_IT_number 14
_space_group_name_Hall '-P 2ybc'
_space_group_name_H-M_alt 'P 1 21/c 1'
_symmetry_space_group_name_Hall '-P 2ybc'
_symmetry_space_group_name_H-M 'P 1 21/c 1'
_atom_sites_solution_hydrogens geom
_audit_creation_method SHELXL-2014
_cell_angle_alpha 90
_cell_angle_beta 106.565(4)
_cell_angle_gamma 90
_cell_formula_units_Z 4
_cell_length_a 9.7230(4)
_cell_length_b 25.4861(11)
_cell_length_c 15.9516(5)
_cell_measurement_reflns_used 9946
_cell_measurement_temperature 93(2)
_cell_measurement_theta_max 25.0781
_cell_measurement_theta_min 2.3513
_cell_volume 3788.8(3)
_computing_cell_refinement 'CrysAlisPro 1.171.38.41 (Rigaku OD, 2015)'
_computing_data_collection 'Bruker APEX3'
_computing_data_reduction 'CrysAlisPro 1.171.38.41 (Rigaku OD, 2015)'
_computing_molecular_graphics 'Bruker SHELXTL'
_computing_publication_material 'Bruker SHELXTL'
_computing_structure_refinement 'SHELXL-2014/7 (Sheldrick, 2014)'
_computing_structure_solution 'SHELXT-2014/7 (Sheldrick, 2014)'
_diffrn_ambient_temperature 93(2)
_diffrn_detector_area_resol_mean 10.4167
_diffrn_measured_fraction_theta_full 0.959
_diffrn_measured_fraction_theta_max 0.985
_diffrn_measurement_device_type 'Bruker D8 QUEST'
_diffrn_measurement_method '\f and \w scans'
_diffrn_radiation_monochromator ImuS
_diffrn_radiation_source 'fine-focus sealed tube'
_diffrn_radiation_type MoK\a
_diffrn_radiation_wavelength 0.71073
_diffrn_reflns_av_R_equivalents 0.0456
_diffrn_reflns_av_unetI/netI 0.0445
_diffrn_reflns_Laue_measured_fraction_full 0.959
_diffrn_reflns_Laue_measured_fraction_max 0.985
_diffrn_reflns_limit_h_max 10
_diffrn_reflns_limit_h_min -11
_diffrn_reflns_limit_k_max 30
_diffrn_reflns_limit_k_min -29
_diffrn_reflns_limit_l_max 18
_diffrn_reflns_limit_l_min -18
_diffrn_reflns_number 27047
_diffrn_reflns_point_group_measured_fraction_full 0.959
_diffrn_reflns_point_group_measured_fraction_max 0.985
_diffrn_reflns_theta_full 25.242
_diffrn_reflns_theta_max 24.998
_diffrn_reflns_theta_min 2.080
_exptl_absorpt_coefficient_mu 0.693
_exptl_absorpt_correction_T_max 0.95
_exptl_absorpt_correction_T_min 0.58
_exptl_absorpt_correction_type multi-scan
_exptl_absorpt_process_details 'SADABS V2014/5 (Bruker AXS Inc.)'
_exptl_crystal_colour green
_exptl_crystal_density_diffrn 1.370
_exptl_crystal_density_method 'not measured'
_exptl_crystal_description prism
_exptl_crystal_F_000 1632
_exptl_crystal_size_max 0.470
_exptl_crystal_size_mid 0.310
_exptl_crystal_size_min 0.070
_refine_diff_density_max 0.691
_refine_diff_density_min -1.007
_refine_diff_density_rms 0.084
_refine_ls_extinction_method none
_refine_ls_goodness_of_fit_ref 1.054
_refine_ls_hydrogen_treatment constr
_refine_ls_matrix_type full
_refine_ls_number_parameters 486
_refine_ls_number_reflns 6576
_refine_ls_number_restraints 0
_refine_ls_restrained_S_all 1.054
_refine_ls_R_factor_all 0.0651
_refine_ls_R_factor_gt 0.0531
_refine_ls_shift/su_max 0.001
_refine_ls_shift/su_mean 0.000
_refine_ls_structure_factor_coef Fsqd
_refine_ls_weighting_details 'w=1/[\s^2^(Fo^2^)+(0.0617P)^2^+5.4942P] where P=(Fo^2^+2Fc^2^)/3'
_refine_ls_weighting_scheme calc
_refine_ls_wR_factor_gt 0.1257
_refine_ls_wR_factor_ref 0.1347
_reflns_Friedel_coverage 0.000
_reflns_number_gt 5513
_reflns_number_total 6576
_reflns_threshold_expression 'I > 2\s(I)'
_cod_data_source_file jo7b01899_si_002.cif
_cod_data_source_block kawashima20160614_1_a_compound_3ab
_cod_depositor_comments 'Adding full bibliography for 4032875--4032877.cif.'
_cod_database_code 4032877
_shelx_space_group_comment
;
The symmetry employed for this shelxl refinement is uniquely defined
by the following loop, which should always be used as a source of
symmetry information in preference to the above space-group names.
They are only intended as comments.
;
_shelx_estimated_absorpt_t_min 0.736
_shelx_estimated_absorpt_t_max 0.953
_shelxl_version_number 2014-3

loop_
_space_group_symop_operation_xyz
'x, y, z'
'-x, y+1/2, -z+1/2'
'-x, -y, -z'
'x, -y-1/2, z-1/2'

loop_
_atom_site_label
_atom_site_type_symbol
_atom_site_fract_x
_atom_site_fract_y
_atom_site_fract_z
_atom_site_U_iso_or_equiv
_atom_site_adp_type
_atom_site_occupancy
_atom_site_site_symmetry_order
_atom_site_calc_flag
_atom_site_refinement_flags_posn
_atom_site_refinement_flags_adp
C1 C 0.9582(3) 0.37892(12) 0.35149(18) 0.0186(6) Uani 1 1 d . .
C2 C 0.8261(3) 0.38207(12) 0.28531(18) 0.0202(7) Uani 1 1 d . .
H1 H 0.7396 0.3969 0.2911 0.024 Uiso 1 1 calc R U
C3 C 0.8461(3) 0.35936(11) 0.20936(18) 0.0183(6) Uani 1 1 d . .
C4 C 0.9951(3) 0.34367(12) 0.22936(18) 0.0182(6) Uani 1 1 d . .
C5 C 1.0877(3) 0.32645(12) 0.17968(18) 0.0185(6) Uani 1 1 d . .
C6 C 1.2391(3) 0.32128(12) 0.21358(18) 0.0191(6) Uani 1 1 d . .
C7 C 1.3514(3) 0.30797(12) 0.1756(2) 0.0223(7) Uani 1 1 d . .
H2 H 1.3386 0.2979 0.1165 0.027 Uiso 1 1 calc R U
C8 C 1.4821(3) 0.31229(12) 0.23965(19) 0.0211(7) Uani 1 1 d . .
H3 H 1.5745 0.3058 0.2328 0.025 Uiso 1 1 calc R U
C9 C 1.4502(3) 0.32831(12) 0.31768(19) 0.0194(6) Uani 1 1 d . .
C10 C 1.5203(3) 0.34342(12) 0.41097(19) 0.0186(6) Uani 1 1 d . .
C11 C 1.6571(3) 0.35180(12) 0.4727(2) 0.0206(7) Uani 1 1 d . .
H4 H 1.7483 0.3446 0.4646 0.025 Uiso 1 1 calc R U
C12 C 1.6305(3) 0.37260(12) 0.54731(19) 0.0206(7) Uani 1 1 d . .
H5 H 1.7014 0.3824 0.5995 0.025 Uiso 1 1 calc R U
C13 C 1.4792(3) 0.37687(12) 0.53245(18) 0.0194(6) Uani 1 1 d . .
C14 C 1.3899(3) 0.39913(11) 0.58031(18) 0.0188(6) Uani 1 1 d . .
C15 C 1.2379(3) 0.40252(12) 0.54831(18) 0.0195(7) Uani 1 1 d . .
C16 C 1.1308(3) 0.42842(12) 0.57857(19) 0.0213(7) Uani 1 1 d . .
H6 H 1.1459 0.4455 0.6334 0.026 Uiso 1 1 calc R U
C17 C 1.0006(3) 0.42432(12) 0.51384(19) 0.0207(7) Uani 1 1 d . .
H7 H 0.9109 0.4382 0.5158 0.025 Uiso 1 1 calc R U
C18 C 1.0278(3) 0.39525(12) 0.44413(18) 0.0189(6) Uani 1 1 d . .
N1 N 1.0547(3) 0.35568(10) 0.31731(16) 0.0192(6) Uani 1 1 d . .
N2 N 1.3075(3) 0.33276(10) 0.29980(15) 0.0199(6) Uani 1 1 d . .
N3 N 1.4192(3) 0.35737(10) 0.44923(16) 0.0197(6) Uani 1 1 d . .
N4 N 1.1672(3) 0.38207(10) 0.46732(15) 0.0195(6) Uani 1 1 d . .
Ni1 Ni 1.23619(4) 0.35476(2) 0.38473(2) 0.01874(14) Uani 1 1 d . .
C19 C 1.0273(3) 0.31397(12) 0.08379(18) 0.0188(6) Uani 1 1 d . .
C20 C 0.9900(3) 0.35521(12) 0.02308(19) 0.0199(7) Uani 1 1 d . .
C21 C 0.9367(3) 0.34268(13) -0.0659(2) 0.0246(7) Uani 1 1 d . .
H8 H 0.9097 0.3703 -0.1073 0.030 Uiso 1 1 calc R U
C22 C 0.9224(3) 0.29140(13) -0.0950(2) 0.0247(7) Uani 1 1 d . .
C23 C 0.9631(3) 0.25125(13) -0.0338(2) 0.0241(7) Uani 1 1 d . .
H9 H 0.9554 0.2159 -0.0535 0.029 Uiso 1 1 calc R U
C24 C 1.0148(3) 0.26154(12) 0.05570(19) 0.0210(7) Uani 1 1 d . .
C25 C 1.0083(4) 0.41163(13) 0.0516(2) 0.0268(7) Uani 1 1 d . .
H10 H 1.0049 0.4340 0.0010 0.040 Uiso 1 1 calc R U
H11 H 1.1011 0.4161 0.0958 0.040 Uiso 1 1 calc R U
H12 H 0.9310 0.4216 0.0766 0.040 Uiso 1 1 calc R U
C26 C 0.8675(4) 0.27835(16) -0.1914(2) 0.0358(9) Uani 1 1 d . .
H13 H 0.9363 0.2553 -0.2078 0.054 Uiso 1 1 calc R U
H14 H 0.8562 0.3108 -0.2257 0.054 Uiso 1 1 calc R U
H15 H 0.7747 0.2605 -0.2030 0.054 Uiso 1 1 calc R U
C27 C 1.0537(4) 0.21584(13) 0.1183(2) 0.0283(8) Uani 1 1 d . .
H16 H 1.0051 0.1841 0.0899 0.042 Uiso 1 1 calc R U
H17 H 1.0236 0.2234 0.1707 0.042 Uiso 1 1 calc R U
H18 H 1.1578 0.2104 0.1349 0.042 Uiso 1 1 calc R U
C28 C 1.4617(3) 0.42336(12) 0.66749(18) 0.0186(6) Uani 1 1 d . .
C29 C 1.5183(3) 0.39014(12) 0.74009(19) 0.0211(7) Uani 1 1 d . .
C30 C 1.5880(3) 0.41355(13) 0.82014(19) 0.0232(7) Uani 1 1 d . .
H19 H 1.6289 0.3917 0.8692 0.028 Uiso 1 1 calc R U
C31 C 1.5994(3) 0.46741(13) 0.83032(19) 0.0243(7) Uani 1 1 d . .
C32 C 1.5402(3) 0.49928(13) 0.7585(2) 0.0245(7) Uani 1 1 d . .
H20 H 1.5463 0.5363 0.7651 0.029 Uiso 1 1 calc R U
C33 C 1.4717(3) 0.47770(12) 0.67644(19) 0.0210(7) Uani 1 1 d . .
C34 C 1.5016(4) 0.33166(13) 0.7324(2) 0.0298(8) Uani 1 1 d . .
H21 H 1.5407 0.3156 0.7902 0.045 Uiso 1 1 calc R U
H22 H 1.5536 0.3183 0.6925 0.045 Uiso 1 1 calc R U
H23 H 1.3996 0.3228 0.7096 0.045 Uiso 1 1 calc R U
C35 C 1.6778(4) 0.49156(15) 0.9177(2) 0.0360(9) Uani 1 1 d . .
H24 H 1.6780 0.5298 0.9120 0.054 Uiso 1 1 calc R U
H25 H 1.7768 0.4787 0.9361 0.054 Uiso 1 1 calc R U
H26 H 1.6291 0.4818 0.9614 0.054 Uiso 1 1 calc R U
C36 C 1.4138(4) 0.51483(13) 0.6000(2) 0.0291(8) Uani 1 1 d . .
H27 H 1.3151 0.5248 0.5971 0.044 Uiso 1 1 calc R U
H28 H 1.4150 0.4973 0.5455 0.044 Uiso 1 1 calc R U
H29 H 1.4739 0.5463 0.6082 0.044 Uiso 1 1 calc R U
C37 C 0.7275(3) 0.35331(12) 0.12792(19) 0.0192(7) Uani 1 1 d . .
C38 C 0.6340(3) 0.39511(12) 0.09742(19) 0.0214(7) Uani 1 1 d . .
H30 H 0.6537 0.4282 0.1259 0.026 Uiso 1 1 calc R U
C39 C 0.5134(3) 0.38961(13) 0.02676(19) 0.0228(7) Uani 1 1 d . .
H31 H 0.4527 0.4190 0.0071 0.027 Uiso 1 1 calc R U
C40 C 0.4792(3) 0.34117(13) -0.01647(19) 0.0217(7) Uani 1 1 d . .
C41 C 0.5736(3) 0.29884(13) 0.01392(19) 0.0221(7) Uani 1 1 d . .
H32 H 0.5535 0.2656 -0.0137 0.027 Uiso 1 1 calc R U
C42 C 0.6959(3) 0.30533(12) 0.08396(19) 0.0217(7) Uani 1 1 d . .
H33 H 0.7595 0.2766 0.1024 0.026 Uiso 1 1 calc R U
C43 C 0.2631(4) 0.37982(15) -0.1166(2) 0.0328(8) Uani 1 1 d . .
H34 H 0.2190 0.3903 -0.0710 0.049 Uiso 1 1 calc R U
H35 H 0.1879 0.3699 -0.1696 0.049 Uiso 1 1 calc R U
H36 H 0.3187 0.4092 -0.1296 0.049 Uiso 1 1 calc R U
C44 C 0.3054(4) 0.28344(14) -0.1156(2) 0.0325(8) Uani 1 1 d . .
H37 H 0.3741 0.2661 -0.1410 0.049 Uiso 1 1 calc R U
H38 H 0.2121 0.2861 -0.1598 0.049 Uiso 1 1 calc R U
H39 H 0.2953 0.2629 -0.0657 0.049 Uiso 1 1 calc R U
N5 N 0.3570(3) 0.33562(11) -0.08624(17) 0.0296(7) Uani 1 1 d . .
C45 C -0.1047(4) 0.51773(14) -0.2545(2) 0.0375(9) Uani 1 1 d . .
H40 H -0.0535 0.5513 -0.2547 0.045 Uiso 1 1 calc R U
H41 H -0.1796 0.5239 -0.2246 0.045 Uiso 1 1 calc R U
Cl1 Cl -0.18760(12) 0.49891(4) -0.36281(6) 0.0456(3) Uani 1 1 d . .
Cl2 Cl 0.0158(2) 0.47160(6) -0.19587(9) 0.0946(6) Uani 1 1 d . .

loop_
_atom_site_aniso_label
_atom_site_aniso_U_11
_atom_site_aniso_U_22
_atom_site_aniso_U_33
_atom_site_aniso_U_23
_atom_site_aniso_U_13
_atom_site_aniso_U_12
C1 0.0138(16) 0.0277(16) 0.0149(15) -0.0016(11) 0.0050(12) 0.0005(13)
C2 0.0130(16) 0.0303(17) 0.0175(15) -0.0009(12) 0.0049(12) 0.0004(13)
C3 0.0146(16) 0.0263(16) 0.0147(15) -0.0005(11) 0.0053(12) -0.0006(12)
C4 0.0140(16) 0.0278(16) 0.0128(14) -0.0007(11) 0.0040(12) -0.0003(12)
C5 0.0180(17) 0.0255(16) 0.0124(14) 0.0006(11) 0.0052(12) 0.0011(12)
C6 0.0171(16) 0.0272(16) 0.0143(14) -0.0008(11) 0.0065(12) 0.0004(13)
C7 0.0194(17) 0.0318(18) 0.0189(15) -0.0008(12) 0.0104(13) 0.0004(13)
C8 0.0122(16) 0.0320(17) 0.0219(16) -0.0007(12) 0.0092(13) 0.0004(13)
C9 0.0150(16) 0.0261(16) 0.0190(15) 0.0002(12) 0.0077(13) 0.0013(12)
C10 0.0125(16) 0.0261(16) 0.0180(15) -0.0005(11) 0.0056(12) 0.0012(12)
C11 0.0115(16) 0.0276(17) 0.0234(16) 0.0013(12) 0.0062(13) 0.0021(12)
C12 0.0148(16) 0.0275(16) 0.0179(15) 0.0012(12) 0.0019(12) 0.0000(13)
C13 0.0177(17) 0.0262(16) 0.0143(14) 0.0000(11) 0.0043(12) 0.0012(13)
C14 0.0158(16) 0.0256(16) 0.0141(14) 0.0014(11) 0.0026(12) -0.0006(12)
C15 0.0160(16) 0.0298(17) 0.0122(14) -0.0012(11) 0.0033(12) -0.0005(13)
C16 0.0184(17) 0.0316(17) 0.0146(15) -0.0024(12) 0.0060(13) 0.0006(13)
C17 0.0145(16) 0.0312(17) 0.0182(15) -0.0031(12) 0.0072(13) 0.0019(13)
C18 0.0142(16) 0.0289(17) 0.0145(15) -0.0003(11) 0.0056(12) 0.0016(12)
N1 0.0127(14) 0.0323(15) 0.0137(12) -0.0032(10) 0.0054(10) 0.0039(11)
N2 0.0099(14) 0.0349(15) 0.0149(13) -0.0027(10) 0.0037(10) 0.0021(11)
N3 0.0116(14) 0.0301(15) 0.0184(13) -0.0032(10) 0.0057(11) 0.0013(10)
N4 0.0115(14) 0.0330(15) 0.0135(12) -0.0028(10) 0.0026(10) 0.0016(11)
Ni1 0.0104(2) 0.0336(2) 0.0125(2) -0.00348(14) 0.00359(16) 0.00245(16)
C19 0.0128(16) 0.0340(17) 0.0112(14) -0.0008(12) 0.0058(12) 0.0001(13)
C20 0.0112(16) 0.0335(18) 0.0168(15) 0.0006(12) 0.0068(12) -0.0006(12)
C21 0.0157(17) 0.042(2) 0.0171(16) 0.0040(13) 0.0058(13) 0.0027(14)
C22 0.0126(16) 0.045(2) 0.0178(16) -0.0053(13) 0.0055(13) -0.0021(14)
C23 0.0181(17) 0.0347(18) 0.0211(16) -0.0056(13) 0.0084(13) -0.0016(13)
C24 0.0121(16) 0.0347(18) 0.0178(15) -0.0020(12) 0.0068(12) 0.0004(13)
C25 0.0254(19) 0.0338(18) 0.0216(17) 0.0013(13) 0.0070(14) -0.0012(14)
C26 0.029(2) 0.058(2) 0.0170(17) -0.0064(15) 0.0027(15) -0.0009(17)
C27 0.032(2) 0.0313(18) 0.0232(17) 0.0001(13) 0.0096(15) 0.0026(15)
C28 0.0118(15) 0.0296(17) 0.0150(14) -0.0008(12) 0.0047(12) -0.0002(12)
C29 0.0155(16) 0.0308(17) 0.0182(15) 0.0016(12) 0.0069(13) -0.0001(13)
C30 0.0146(16) 0.0405(19) 0.0146(15) 0.0037(12) 0.0046(12) 0.0021(14)
C31 0.0164(17) 0.041(2) 0.0157(15) -0.0039(13) 0.0045(13) 0.0006(14)
C32 0.0188(17) 0.0317(18) 0.0236(16) -0.0051(13) 0.0072(14) -0.0020(14)
C33 0.0140(16) 0.0308(17) 0.0179(15) -0.0002(12) 0.0044(13) 0.0006(13)
C34 0.031(2) 0.0334(19) 0.0254(17) 0.0040(13) 0.0088(15) 0.0013(15)
C35 0.034(2) 0.050(2) 0.0190(17) -0.0064(15) -0.0002(16) -0.0043(17)
C36 0.032(2) 0.0287(18) 0.0233(17) 0.0018(13) 0.0015(15) 0.0018(14)
C37 0.0133(16) 0.0325(17) 0.0131(14) 0.0002(11) 0.0056(12) -0.0015(13)
C38 0.0181(17) 0.0297(17) 0.0168(15) -0.0033(12) 0.0059(13) -0.0020(13)
C39 0.0181(17) 0.0319(18) 0.0189(15) 0.0020(12) 0.0062(13) 0.0050(13)
C40 0.0144(17) 0.0365(18) 0.0142(15) -0.0023(12) 0.0039(13) -0.0021(13)
C41 0.0172(17) 0.0340(18) 0.0175(15) -0.0037(12) 0.0088(13) -0.0006(13)
C42 0.0141(16) 0.0342(18) 0.0183(15) 0.0010(12) 0.0069(13) 0.0021(13)
C43 0.0223(19) 0.048(2) 0.0245(18) 0.0001(14) 0.0004(15) 0.0033(16)
C44 0.0228(19) 0.043(2) 0.0259(18) -0.0047(14) -0.0021(15) -0.0034(15)
N5 0.0193(16) 0.0392(16) 0.0246(15) -0.0058(12) -0.0032(12) 0.0018(12)
C45 0.040(2) 0.039(2) 0.037(2) -0.0031(15) 0.0151(18) -0.0006(17)
Cl1 0.0517(7) 0.0545(6) 0.0354(5) -0.0134(4) 0.0204(5) -0.0076(5)
Cl2 0.1389(15) 0.0802(9) 0.0550(8) 0.0135(6) 0.0121(8) 0.0637(10)

loop_
_atom_type_symbol
_atom_type_description
_atom_type_scat_dispersion_real
_atom_type_scat_dispersion_imag
_atom_type_scat_source
C C 0.0033 0.0016 'International Tables Vol C Tables 4.2.6.8 and 6.1.1.4'
H H 0.0000 0.0000 'International Tables Vol C Tables 4.2.6.8 and 6.1.1.4'
N N 0.0061 0.0033 'International Tables Vol C Tables 4.2.6.8 and 6.1.1.4'
Ni Ni 0.3393 1.1124 'International Tables Vol C Tables 4.2.6.8 and 6.1.1.4'
Cl Cl 0.1484 0.1585 'International Tables Vol C Tables 4.2.6.8 and 6.1.1.4'

loop_
_geom_angle_atom_site_label_1
_geom_angle_atom_site_label_2
_geom_angle_atom_site_label_3
_geom_angle
N1 C1 C2 108.2(2)
N1 C1 C18 110.5(2)
C2 C1 C18 141.2(3)
C3 C2 C1 107.5(3)
C3 C2 H1 126.2
C1 C2 H1 126.2
C2 C3 C4 107.4(3)
C2 C3 C37 122.4(3)
C4 C3 C37 130.2(3)
N1 C4 C5 118.7(3)
N1 C4 C3 105.3(2)
C5 C4 C3 135.4(3)
C6 C5 C4 124.4(3)
C6 C5 C19 115.3(3)
C4 C5 C19 120.2(3)
N2 C6 C5 120.8(3)
N2 C6 C7 105.3(3)
C5 C6 C7 133.8(3)
C8 C7 C6 108.5(3)
C8 C7 H2 125.7
C6 C7 H2 125.7
C7 C8 C9 106.5(3)
C7 C8 H3 126.8
C9 C8 H3 126.8
N2 C9 C8 108.0(3)
N2 C9 C10 109.8(3)
C8 C9 C10 142.1(3)
N3 C10 C11 107.8(3)
N3 C10 C9 109.5(3)
C11 C10 C9 142.5(3)
C12 C11 C10 106.4(3)
C12 C11 H4 126.8
C10 C11 H4 126.8
C11 C12 C13 108.7(3)
C11 C12 H5 125.6
C13 C12 H5 125.6
N3 C13 C12 105.4(3)
N3 C13 C14 120.2(3)
C12 C13 C14 134.2(3)
C15 C14 C13 124.1(3)
C15 C14 C28 118.0(3)
C13 C14 C28 117.8(3)
N4 C15 C14 120.1(3)
N4 C15 C16 105.9(2)
C14 C15 C16 133.6(3)
C17 C16 C15 108.1(3)
C17 C16 H6 125.9
C15 C16 H6 125.9
C16 C17 C18 106.7(3)
C16 C17 H7 126.7
C18 C17 H7 126.7
N4 C18 C17 108.2(3)
N4 C18 C1 109.8(3)
C17 C18 C1 141.6(3)
C1 N1 C4 111.5(2)
C1 N1 Ni1 116.35(19)
C4 N1 Ni1 131.3(2)
C9 N2 C6 111.7(3)
C9 N2 Ni1 118.0(2)
C6 N2 Ni1 130.2(2)
C10 N3 C13 111.6(3)
C10 N3 Ni1 117.8(2)
C13 N3 Ni1 130.2(2)
C18 N4 C15 111.0(2)
C18 N4 Ni1 117.23(19)
C15 N4 Ni1 130.3(2)
N2 Ni1 N4 175.38(12)
N2 Ni1 N3 84.84(11)
N4 Ni1 N3 94.75(11)
N2 Ni1 N1 94.48(11)
N4 Ni1 N1 85.66(11)
N3 Ni1 N1 176.67(12)
C24 C19 C20 120.7(3)
C24 C19 C5 119.9(3)
C20 C19 C5 119.4(3)
C21 C20 C19 118.4(3)
C21 C20 C25 120.1(3)
C19 C20 C25 121.5(3)
C22 C21 C20 122.0(3)
C22 C21 H8 119.0
C20 C21 H8 119.0
C21 C22 C23 118.6(3)
C21 C22 C26 121.5(3)
C23 C22 C26 119.9(3)
C22 C23 C24 121.8(3)
C22 C23 H9 119.1
C24 C23 H9 119.1
C23 C24 C19 118.6(3)
C23 C24 C27 118.7(3)
C19 C24 C27 122.7(3)
C20 C25 H10 109.5
C20 C25 H11 109.5
H10 C25 H11 109.5
C20 C25 H12 109.5
H10 C25 H12 109.5
H11 C25 H12 109.5
C22 C26 H13 109.5
C22 C26 H14 109.5
H13 C26 H14 109.5
C22 C26 H15 109.5
H13 C26 H15 109.5
H14 C26 H15 109.5
C24 C27 H16 109.5
C24 C27 H17 109.5
H16 C27 H17 109.5
C24 C27 H18 109.5
H16 C27 H18 109.5
H17 C27 H18 109.5
C33 C28 C29 120.8(3)
C33 C28 C14 120.3(3)
C29 C28 C14 118.9(3)
C30 C29 C28 117.9(3)
C30 C29 C34 120.8(3)
C28 C29 C34 121.4(3)
C31 C30 C29 122.2(3)
C31 C30 H19 118.9
C29 C30 H19 118.9
C30 C31 C32 118.9(3)
C30 C31 C35 120.9(3)
C32 C31 C35 120.2(3)
C31 C32 C33 121.1(3)
C31 C32 H20 119.5
C33 C32 H20 119.5
C28 C33 C32 119.1(3)
C28 C33 C36 122.6(3)
C32 C33 C36 118.3(3)
C29 C34 H21 109.5
C29 C34 H22 109.5
H21 C34 H22 109.5
C29 C34 H23 109.5
H21 C34 H23 109.5
H22 C34 H23 109.5
C31 C35 H24 109.5
C31 C35 H25 109.5
H24 C35 H25 109.5
C31 C35 H26 109.5
H24 C35 H26 109.5
H25 C35 H26 109.5
C33 C36 H27 109.5
C33 C36 H28 109.5
H27 C36 H28 109.5
C33 C36 H29 109.5
H27 C36 H29 109.5
H28 C36 H29 109.5
C38 C37 C42 117.7(3)
C38 C37 C3 119.6(3)
C42 C37 C3 122.4(3)
C39 C38 C37 121.6(3)
C39 C38 H30 119.2
C37 C38 H30 119.2
C38 C39 C40 121.0(3)
C38 C39 H31 119.5
C40 C39 H31 119.5
N5 C40 C39 120.8(3)
N5 C40 C41 121.6(3)
C39 C40 C41 117.6(3)
C42 C41 C40 120.6(3)
C42 C41 H32 119.7
C40 C41 H32 119.7
C41 C42 C37 121.5(3)
C41 C42 H33 119.3
C37 C42 H33 119.3
N5 C43 H34 109.5
N5 C43 H35 109.5
H34 C43 H35 109.5
N5 C43 H36 109.5
H34 C43 H36 109.5
H35 C43 H36 109.5
N5 C44 H37 109.5
N5 C44 H38 109.5
H37 C44 H38 109.5
N5 C44 H39 109.5
H37 C44 H39 109.5
H38 C44 H39 109.5
C40 N5 C43 120.4(3)
C40 N5 C44 119.4(3)
C43 N5 C44 118.7(3)
Cl2 C45 Cl1 113.4(2)
Cl2 C45 H40 108.9
Cl1 C45 H40 108.9
Cl2 C45 H41 108.9
Cl1 C45 H41 108.9
H40 C45 H41 107.7

loop_
_geom_bond_atom_site_label_1
_geom_bond_atom_site_label_2
_geom_bond_distance
C1 N1 1.348(4)
C1 C2 1.413(4)
C1 C18 1.498(4)
C2 C3 1.405(4)
C2 H1 0.9500
C3 C4 1.448(4)
C3 C37 1.479(4)
C4 N1 1.391(4)
C4 C5 1.427(4)
C5 C6 1.423(4)
C5 C19 1.508(4)
C6 N2 1.378(4)
C6 C7 1.432(4)
C7 C8 1.390(4)
C7 H2 0.9500
C8 C9 1.426(4)
C8 H3 0.9500
C9 N2 1.340(4)
C9 C10 1.500(4)
C10 N3 1.344(4)
C10 C11 1.428(4)
C11 C12 1.392(4)
C11 H4 0.9500
C12 C13 1.426(4)
C12 H5 0.9500
C13 N3 1.381(4)
C13 C14 1.427(4)
C14 C15 1.422(4)
C14 C28 1.500(4)
C15 N4 1.381(4)
C15 C16 1.428(4)
C16 C17 1.391(4)
C16 H6 0.9500
C17 C18 1.422(4)
C17 H7 0.9500
C18 N4 1.342(4)
N1 Ni1 1.786(2)
N2 Ni1 1.779(2)
N3 Ni1 1.785(2)
N4 Ni1 1.782(2)
C19 C24 1.404(4)
C19 C20 1.405(4)
C20 C21 1.402(4)
C20 C25 1.503(4)
C21 C22 1.381(5)
C21 H8 0.9500
C22 C23 1.391(5)
C22 C26 1.513(4)
C23 C24 1.397(4)
C23 H9 0.9500
C24 C27 1.510(4)
C25 H10 0.9800
C25 H11 0.9800
C25 H12 0.9800
C26 H13 0.9800
C26 H14 0.9800
C26 H15 0.9800
C27 H16 0.9800
C27 H17 0.9800
C27 H18 0.9800
C28 C33 1.393(4)
C28 C29 1.413(4)
C29 C30 1.397(4)
C29 C34 1.500(5)
C30 C31 1.383(5)
C30 H19 0.9500
C31 C32 1.388(4)
C31 C35 1.515(4)
C32 C33 1.401(4)
C32 H20 0.9500
C33 C36 1.519(4)
C34 H21 0.9800
C34 H22 0.9800
C34 H23 0.9800
C35 H24 0.9800
C35 H25 0.9800
C35 H26 0.9800
C36 H27 0.9800
C36 H28 0.9800
C36 H29 0.9800
C37 C38 1.395(4)
C37 C42 1.400(4)
C38 C39 1.383(4)
C38 H30 0.9500
C39 C40 1.407(4)
C39 H31 0.9500
C40 N5 1.385(4)
C40 C41 1.410(4)
C41 C42 1.390(4)
C41 H32 0.9500
C42 H33 0.9500
C43 N5 1.444(4)
C43 H34 0.9800
C43 H35 0.9800
C43 H36 0.9800
C44 N5 1.451(4)
C44 H37 0.9800
C44 H38 0.9800
C44 H39 0.9800
C45 Cl2 1.734(4)
C45 Cl1 1.752(4)
C45 H40 0.9900
C45 H41 0.9900

loop_
_geom_torsion_atom_site_label_1
_geom_torsion_atom_site_label_2
_geom_torsion_atom_site_label_3
_geom_torsion_atom_site_label_4
_geom_torsion
N1 C1 C2 C3 0.4(3)
C18 C1 C2 C3 175.8(4)
C1 C2 C3 C4 -1.9(3)
C1 C2 C3 C37 176.7(3)
C2 C3 C4 N1 2.6(3)
C37 C3 C4 N1 -175.8(3)
C2 C3 C4 C5 -168.4(3)
C37 C3 C4 C5 13.2(6)
N1 C4 C5 C6 -1.0(5)
C3 C4 C5 C6 169.1(3)
N1 C4 C5 C19 -179.0(3)
C3 C4 C5 C19 -8.8(5)
C4 C5 C6 N2 0.4(5)
C19 C5 C6 N2 178.5(3)
C4 C5 C6 C7 -175.8(3)
C19 C5 C6 C7 2.2(5)
N2 C6 C7 C8 -0.4(3)
C5 C6 C7 C8 176.2(3)
C6 C7 C8 C9 0.1(3)
C7 C8 C9 N2 0.4(3)
C7 C8 C9 C10 -176.9(4)
N2 C9 C10 N3 -0.4(4)
C8 C9 C10 N3 176.8(4)
N2 C9 C10 C11 -174.4(4)
C8 C9 C10 C11 2.8(8)
N3 C10 C11 C12 -1.7(3)
C9 C10 C11 C12 172.3(4)
C10 C11 C12 C13 0.3(3)
C11 C12 C13 N3 1.1(3)
C11 C12 C13 C14 -173.3(3)
N3 C13 C14 C15 0.7(5)
C12 C13 C14 C15 174.5(3)
N3 C13 C14 C28 -175.4(3)
C12 C13 C14 C28 -1.6(5)
C13 C14 C15 N4 2.1(5)
C28 C14 C15 N4 178.2(3)
C13 C14 C15 C16 -170.5(3)
C28 C14 C15 C16 5.6(5)
N4 C15 C16 C17 -2.0(3)
C14 C15 C16 C17 171.3(3)
C15 C16 C17 C18 0.7(3)
C16 C17 C18 N4 1.0(3)
C16 C17 C18 C1 -171.0(4)
N1 C1 C18 N4 -0.1(4)
C2 C1 C18 N4 -175.4(4)
N1 C1 C18 C17 171.8(4)
C2 C1 C18 C17 -3.5(7)
C2 C1 N1 C4 1.3(3)
C18 C1 N1 C4 -175.6(2)
C2 C1 N1 Ni1 172.3(2)
C18 C1 N1 Ni1 -4.6(3)
C5 C4 N1 C1 170.4(3)
C3 C4 N1 C1 -2.5(3)
C5 C4 N1 Ni1 1.1(4)
C3 C4 N1 Ni1 -171.7(2)
C8 C9 N2 C6 -0.7(4)
C10 C9 N2 C6 177.5(2)
C8 C9 N2 Ni1 -177.7(2)
C10 C9 N2 Ni1 0.5(3)
C5 C6 N2 C9 -176.5(3)
C7 C6 N2 C9 0.7(3)
C5 C6 N2 Ni1 0.1(4)
C7 C6 N2 Ni1 177.3(2)
C11 C10 N3 C13 2.5(3)
C9 C10 N3 C13 -173.7(2)
C11 C10 N3 Ni1 176.3(2)
C9 C10 N3 Ni1 0.2(3)
C12 C13 N3 C10 -2.2(3)
C14 C13 N3 C10 173.2(3)
C12 C13 N3 Ni1 -175.1(2)
C14 C13 N3 Ni1 0.3(4)
C17 C18 N4 C15 -2.3(3)
C1 C18 N4 C15 172.4(2)
C17 C18 N4 Ni1 -169.9(2)
C1 C18 N4 Ni1 4.8(3)
C14 C15 N4 C18 -171.7(3)
C16 C15 N4 C18 2.7(3)
C14 C15 N4 Ni1 -6.2(4)
C16 C15 N4 Ni1 168.2(2)
C9 N2 Ni1 N3 -0.4(2)
C6 N2 Ni1 N3 -176.7(3)
C9 N2 Ni1 N1 176.4(2)
C6 N2 Ni1 N1 0.0(3)
C18 N4 Ni1 N3 170.6(2)
C15 N4 Ni1 N3 5.9(3)
C18 N4 Ni1 N1 -6.0(2)
C15 N4 Ni1 N1 -170.8(3)
C10 N3 Ni1 N2 0.1(2)
C13 N3 Ni1 N2 172.6(3)
C10 N3 Ni1 N4 -175.3(2)
C13 N3 Ni1 N4 -2.8(3)
C1 N1 Ni1 N2 -169.4(2)
C4 N1 Ni1 N2 -0.6(3)
C1 N1 Ni1 N4 5.9(2)
C4 N1 Ni1 N4 174.7(3)
C6 C5 C19 C24 75.7(4)
C4 C5 C19 C24 -106.1(3)
C6 C5 C19 C20 -101.5(3)
C4 C5 C19 C20 76.6(4)
C24 C19 C20 C21 1.5(5)
C5 C19 C20 C21 178.8(3)
C24 C19 C20 C25 -177.5(3)
C5 C19 C20 C25 -0.2(5)
C19 C20 C21 C22 -1.0(5)
C25 C20 C21 C22 178.0(3)
C20 C21 C22 C23 -0.4(5)
C20 C21 C22 C26 -178.8(3)
C21 C22 C23 C24 1.3(5)
C26 C22 C23 C24 179.8(3)
C22 C23 C24 C19 -0.8(5)
C22 C23 C24 C27 178.7(3)
C20 C19 C24 C23 -0.6(5)
C5 C19 C24 C23 -177.9(3)
C20 C19 C24 C27 179.9(3)
C5 C19 C24 C27 2.7(5)
C15 C14 C28 C33 -72.8(4)
C13 C14 C28 C33 103.6(3)
C15 C14 C28 C29 107.0(3)
C13 C14 C28 C29 -76.6(4)
C33 C28 C29 C30 -1.9(5)
C14 C28 C29 C30 178.4(3)
C33 C28 C29 C34 176.8(3)
C14 C28 C29 C34 -3.0(4)
C28 C29 C30 C31 1.7(5)
C34 C29 C30 C31 -177.0(3)
C29 C30 C31 C32 -0.3(5)
C29 C30 C31 C35 -179.0(3)
C30 C31 C32 C33 -1.0(5)
C35 C31 C32 C33 177.8(3)
C29 C28 C33 C32 0.7(5)
C14 C28 C33 C32 -179.6(3)
C29 C28 C33 C36 179.4(3)
C14 C28 C33 C36 -0.9(5)
C31 C32 C33 C28 0.8(5)
C31 C32 C33 C36 -178.0(3)
C2 C3 C37 C38 45.5(4)
C4 C3 C37 C38 -136.3(3)
C2 C3 C37 C42 -128.1(3)
C4 C3 C37 C42 50.1(5)
C42 C37 C38 C39 0.6(5)
C3 C37 C38 C39 -173.3(3)
C37 C38 C39 C40 0.9(5)
C38 C39 C40 N5 178.9(3)
C38 C39 C40 C41 -1.1(5)
N5 C40 C41 C42 179.9(3)
C39 C40 C41 C42 -0.2(5)
C40 C41 C42 C37 1.7(5)
C38 C37 C42 C41 -1.8(5)
C3 C37 C42 C41 171.9(3)
C39 C40 N5 C43 0.7(5)
C41 C40 N5 C43 -179.3(3)
C39 C40 N5 C44 -164.9(3)
C41 C40 N5 C44 15.0(5)
